data_4506018
loop_
_publ_author_name
'Plonka, Anna M.'
'Banerjee, Debasis'
'Parise, John B.'

_publ_section_title
;
 Effect of Ligand Structural Isomerism in Formation of Calcium
 Coordination Networks
;
_journal_issue 5
_journal_name_full 'Crystal Growth &amp; Design'
_journal_page_first 2460
_journal_paper_doi 10.1021/cg300093h
_journal_volume 12
_journal_year 2012
_chemical_formula_sum 'C7 H5 Ca N O5'
_chemical_formula_weight 223.2
_chemical_name_systematic
; 
 ? 
;
_space_group_IT_number 61
_symmetry_cell_setting orthorhombic
_symmetry_space_group_name_Hall '-P 2ac 2ab'
_symmetry_space_group_name_H-M 'P b c a'
_atom_sites_solution_hydrogens geom
_atom_sites_solution_primary direct
_atom_sites_solution_secondary difmap
_audit_creation_method SHELXL-97
_cell_angle_alpha 90.00
_cell_angle_beta 90.00
_cell_angle_gamma 90.00
_cell_formula_units_Z 8
_cell_length_a 11.355(5)
_cell_length_b 7.443(3)
_cell_length_c 18.452(9)
_cell_measurement_temperature 293(2)
_cell_volume 1559.5(12)
_computing_structure_refinement 'SHELXL-97 (Sheldrick, 1997)'
_diffrn_ambient_temperature 293(2)
_diffrn_measured_fraction_theta_full 0.987
_diffrn_measured_fraction_theta_max 0.987
_diffrn_radiation_monochromator graphite
_diffrn_radiation_source 'fine-focus sealed tube'
_diffrn_radiation_type MoK\a
_diffrn_radiation_wavelength 0.71073
_diffrn_reflns_av_R_equivalents 0.0321
_diffrn_reflns_av_sigmaI/netI 0.0252
_diffrn_reflns_limit_h_max 14
_diffrn_reflns_limit_h_min -14
_diffrn_reflns_limit_k_max 9
_diffrn_reflns_limit_k_min -9
_diffrn_reflns_limit_l_max 22
_diffrn_reflns_limit_l_min -23
_diffrn_reflns_number 9724
_diffrn_reflns_theta_full 27.10
_diffrn_reflns_theta_max 27.10
_diffrn_reflns_theta_min 2.21
_diffrn_standards_number 0
_exptl_absorpt_coefficient_mu 0.798
_exptl_absorpt_correction_T_max 0.852
_exptl_absorpt_correction_T_min 0.826
_exptl_absorpt_correction_type multi-scan
_exptl_absorpt_process_details 'SADABS (Shieldrick 2007)'
_exptl_crystal_colour colorless
_exptl_crystal_density_diffrn 1.901
_exptl_crystal_density_method 'not measured'
_exptl_crystal_description prism
_exptl_crystal_F_000 656
_exptl_crystal_size_max 0.2
_exptl_crystal_size_mid 0.1
_exptl_crystal_size_min 0.1
_refine_diff_density_max 0.326
_refine_diff_density_min -0.507
_refine_diff_density_rms 0.068
_refine_ls_extinction_method none
_refine_ls_goodness_of_fit_ref 1.066
_refine_ls_hydrogen_treatment mixed
_refine_ls_matrix_type full
_refine_ls_number_parameters 131
_refine_ls_number_reflns 1702
_refine_ls_number_restraints 0
_refine_ls_restrained_S_all 1.066
_refine_ls_R_factor_all 0.0379
_refine_ls_R_factor_gt 0.0303
_refine_ls_shift/su_max 0.002
_refine_ls_shift/su_mean 0.000
_refine_ls_structure_factor_coef Fsqd
_refine_ls_weighting_details 'calc w=1/[\s^2^(Fo^2^)+(0.0586P)^2^+0.3342P] where P=(Fo^2^+2Fc^2^)/3'
_refine_ls_weighting_scheme calc
_refine_ls_wR_factor_gt 0.0863
_refine_ls_wR_factor_ref 0.0908
_reflns_number_gt 1431
_reflns_number_total 1702
_reflns_threshold_expression >2sigma(I)
_cod_data_source_file cg300093h_si_002.cif
_cod_data_source_block Ca2_5PDC_H2O
_cod_original_cell_volume 1559.4(13)
_cod_original_sg_symbol_Hall 'P 2ac 2ab'
_cod_database_code 4506018

loop_
_symmetry_equiv_pos_as_xyz
'x, y, z'
'-x+1/2, -y, z+1/2'
'-x, y+1/2, -z+1/2'
'x+1/2, -y+1/2, -z'
'-x, -y, -z'
'x-1/2, y, -z-1/2'
'x, -y-1/2, z-1/2'
'-x-1/2, y-1/2, z'

loop_
_atom_site_label
_atom_site_type_symbol
_atom_site_fract_x
_atom_site_fract_y
_atom_site_fract_z
_atom_site_U_iso_or_equiv
_atom_site_adp_type
_atom_site_occupancy
_atom_site_symmetry_multiplicity
_atom_site_calc_flag
_atom_site_refinement_flags
H2W H 0.2832 0.2503 0.7159 0.115(14) Uiso 1 1 d .
Ca Ca 0.52945(3) 0.11210(4) 0.707862(18) 0.01878(15) Uani 1 1 d .
O1 O 0.60898(11) 0.41882(15) 0.72473(7) 0.0221(3) Uani 1 1 d .
C6 C 0.53622(15) 0.2509(2) 0.52051(9) 0.0210(4) Uani 1 1 d .
H6 H 0.4742 0.1712 0.5134 0.025 Uiso 1 1 calc R
O3 O 0.50289(15) 0.11628(17) 0.37724(8) 0.0340(3) Uani 1 1 d .
C2 C 0.65354(16) 0.4134(2) 0.59826(9) 0.0198(4) Uani 1 1 d .
N1 N 0.56360(13) 0.29680(18) 0.58885(7) 0.0196(3) Uani 1 1 d .
O2 O 0.76809(12) 0.56737(17) 0.68660(7) 0.0269(3) Uani 1 1 d .
C7 C 0.55921(16) 0.2601(2) 0.38361(9) 0.0212(4) Uani 1 1 d .
C1 C 0.67975(15) 0.4708(2) 0.67600(9) 0.0185(3) Uani 1 1 d .
C5 C 0.59553(16) 0.3161(2) 0.45940(9) 0.0206(4) Uani 1 1 d .
C3 C 0.71890(18) 0.4808(3) 0.54114(9) 0.0286(4) Uani 1 1 d .
H3 H 0.7820 0.5575 0.5498 0.034 Uiso 1 1 calc R
O1W O 0.35420(14) 0.2811(2) 0.69692(9) 0.0462(4) Uani 1 1 d .
C4 C 0.68918(18) 0.4326(3) 0.47051(10) 0.0281(4) Uani 1 1 d .
H4 H 0.7315 0.4778 0.4314 0.034 Uiso 1 1 calc R
O4 O 0.58879(13) 0.36313(16) 0.33243(7) 0.0292(3) Uani 1 1 d .
H1W H 0.354(2) 0.383(3) 0.6829(14) 0.044 Uiso 1 1 d .

loop_
_atom_site_aniso_label
_atom_site_aniso_U_11
_atom_site_aniso_U_22
_atom_site_aniso_U_33
_atom_site_aniso_U_23
_atom_site_aniso_U_13
_atom_site_aniso_U_12
Ca 0.0224(2) 0.0188(2) 0.0151(2) -0.00164(11) 0.00088(13) -0.00253(13)
O1 0.0255(7) 0.0223(6) 0.0186(6) -0.0016(4) 0.0040(5) -0.0032(5)
C6 0.0235(9) 0.0177(8) 0.0218(8) -0.0022(7) -0.0028(7) -0.0018(6)
O3 0.0476(8) 0.0312(7) 0.0231(7) -0.0073(5) 0.0027(7) -0.0151(6)
C2 0.0225(9) 0.0179(7) 0.0190(8) -0.0007(6) -0.0007(7) -0.0009(7)
N1 0.0208(7) 0.0195(7) 0.0185(7) -0.0007(5) 0.0001(6) -0.0003(6)
O2 0.0253(7) 0.0327(6) 0.0228(6) -0.0037(5) -0.0003(6) -0.0094(6)
C7 0.0254(9) 0.0209(8) 0.0174(8) -0.0011(6) -0.0008(7) 0.0030(7)
C1 0.0210(9) 0.0168(7) 0.0177(8) -0.0002(6) -0.0004(7) 0.0014(6)
C5 0.0255(9) 0.0184(7) 0.0180(8) -0.0003(6) -0.0020(7) 0.0020(7)
C3 0.0323(11) 0.0323(9) 0.0211(9) -0.0016(7) 0.0001(8) -0.0135(8)
O1W 0.0319(8) 0.0367(8) 0.0701(11) 0.0211(8) 0.0175(8) 0.0063(7)
C4 0.0345(11) 0.0318(9) 0.0180(9) 0.0016(7) 0.0018(8) -0.0113(8)
O4 0.0464(8) 0.0251(6) 0.0162(6) 0.0019(5) -0.0024(6) -0.0017(6)

loop_
_atom_type_symbol
_atom_type_description
_atom_type_scat_dispersion_real
_atom_type_scat_dispersion_imag
_atom_type_scat_source
C C 0.0033 0.0016 'International Tables Vol C Tables 4.2.6.8 and 6.1.1.4'
H H 0.0000 0.0000 'International Tables Vol C Tables 4.2.6.8 and 6.1.1.4'
N N 0.0061 0.0033 'International Tables Vol C Tables 4.2.6.8 and 6.1.1.4'
O O 0.0106 0.0060 'International Tables Vol C Tables 4.2.6.8 and 6.1.1.4'
Ca Ca 0.2262 0.3064 'International Tables Vol C Tables 4.2.6.8 and 6.1.1.4'

loop_
_geom_angle_atom_site_label_1
_geom_angle_atom_site_label_2
_geom_angle_atom_site_label_3
_geom_angle
_geom_angle_site_symmetry_1
_geom_angle_site_symmetry_3
O3 Ca O2 86.50(6) 5_656 8_755
O3 Ca O1W 101.35(7) 5_656 .
O2 Ca O1W 151.99(5) 8_755 .
O3 Ca O4 137.81(5) 5_656 7_566
O2 Ca O4 84.06(5) 8_755 7_566
O1W Ca O4 106.09(6) . 7_566
O3 Ca O1 79.34(6) 5_656 3_646
O2 Ca O1 128.56(5) 8_755 3_646
O1W Ca O1 79.44(6) . 3_646
O4 Ca O1 75.00(5) 7_566 3_646
O3 Ca O1 144.17(5) 5_656 .
O2 Ca O1 78.18(5) 8_755 .
O1W Ca O1 80.04(6) . .
O4 Ca O1 72.93(4) 7_566 .
O1 Ca O1 134.99(3) 3_646 .
O3 Ca N1 80.91(6) 5_656 .
O2 Ca N1 77.88(5) 8_755 .
O1W Ca N1 76.92(5) . .
O4 Ca N1 136.08(5) 7_566 .
O1 Ca N1 145.37(5) 3_646 .
O1 Ca N1 64.36(5) . .
O3 Ca C1 124.17(5) 5_656 .
O2 Ca C1 64.52(5) 8_755 .
O1W Ca C1 89.40(6) . .
O4 Ca C1 87.85(5) 7_566 .
O1 Ca C1 155.84(4) 3_646 .
O1 Ca C1 20.85(4) . .
N1 Ca C1 48.24(4) . .
O3 Ca Ca 152.82(4) 5_656 3_656
O2 Ca Ca 110.59(3) 8_755 3_656
O1W Ca Ca 53.86(5) . 3_656
O4 Ca Ca 67.18(3) 7_566 3_656
O1 Ca Ca 103.57(4) 3_646 3_656
O1 Ca Ca 34.12(3) . 3_656
N1 Ca Ca 82.27(4) . 3_656
C1 Ca Ca 53.28(4) . 3_656
O3 Ca Ca 64.46(5) 5_656 3_646
O2 Ca Ca 95.42(4) 8_755 3_646
O1W Ca Ca 112.28(5) . 3_646
O4 Ca Ca 75.63(4) 7_566 3_646
O1 Ca Ca 34.24(3) 3_646 3_646
O1 Ca Ca 148.38(4) . 3_646
N1 Ca Ca 145.16(3) . 3_646
C1 Ca Ca 155.52(3) . 3_646
Ca Ca Ca 131.08(3) 3_656 3_646
C1 O1 Ca 125.75(10) . 3_656
C1 O1 Ca 115.08(10) . .
Ca O1 Ca 111.64(5) 3_656 .
N1 C6 C5 123.82(16) . .
C7 O3 Ca 139.73(13) . 5_656
N1 C2 C3 122.71(16) . .
N1 C2 C1 116.61(14) . .
C3 C2 C1 120.68(15) . .
C6 N1 C2 117.32(14) . .
C6 N1 Ca 128.27(11) . .
C2 N1 Ca 109.94(11) . .
C1 O2 Ca 152.97(12) . 8_765
O3 C7 O4 125.80(16) . .
O3 C7 C5 117.41(15) . .
O4 C7 C5 116.79(15) . .
O2 C1 O1 125.02(16) . .
O2 C1 C2 117.69(15) . .
O1 C1 C2 117.28(15) . .
O2 C1 Ca 150.84(12) . .
O1 C1 Ca 44.07(8) . .
C2 C1 Ca 80.58(9) . .
C4 C5 C6 117.80(15) . .
C4 C5 C7 121.10(15) . .
C6 C5 C7 121.10(16) . .
C2 C3 C4 119.31(17) . .
C5 C4 C3 118.99(17) . .
C7 O4 Ca 133.47(12) . 7_565

loop_
_geom_bond_atom_site_label_1
_geom_bond_atom_site_label_2
_geom_bond_distance
_geom_bond_site_symmetry_2
Ca O3 2.3430(15) 5_656
Ca O2 2.3558(17) 8_755
Ca O1W 2.3628(18) .
Ca O4 2.4023(16) 7_566
Ca O1 2.4672(14) 3_646
Ca O1 2.4745(15) .
Ca N1 2.6196(17) .
Ca C1 3.222(2) .
Ca Ca 4.0882(16) 3_656
Ca Ca 4.0882(16) 3_646
O1 C1 1.266(2) .
O1 Ca 2.4672(14) 3_656
C6 N1 1.343(2) .
C6 C5 1.400(2) .
O3 C7 1.252(2) .
O3 Ca 2.3430(15) 5_656
C2 N1 1.351(2) .
C2 C3 1.383(2) .
C2 C1 1.526(2) .
O2 C1 1.250(2) .
O2 Ca 2.3558(17) 8_765
C7 O4 1.262(2) .
C7 C5 1.516(2) .
C5 C4 1.387(3) .
C3 C4 1.393(3) .
O4 Ca 2.4023(16) 7_565
